data_7134979
loop_
_publ_author_name
'Genoux, Alexandre'
'Wong, Tak Hin'
'Fadaei-Tirani, Farzaneh'
'Severin, Kay'

_publ_section_title
;
 Covalent capture of nitrous oxide by phosphanides.
;
_journal_issue 80
_journal_name_full 'Chemical communications (Cambridge, England)'
_journal_page_first 15654
_journal_page_last 15657
_journal_paper_doi 10.1039/d5cc04154f
_journal_volume 61
_journal_year 2025
_chemical_formula_moiety 'C18 H36 K N2 O6, C8 H18 N2 O P'
_chemical_formula_sum 'C26 H54 K N4 O7 P'
_chemical_formula_weight 604.80
_space_group_crystal_system monoclinic
_space_group_IT_number 14
_space_group_name_Hall '-P 2ybc'
_space_group_name_H-M_alt 'P 1 21/c 1'
_atom_sites_solution_hydrogens geom
_atom_sites_solution_primary dual
_atom_sites_solution_secondary difmap
_audit_creation_date 2025-06-12
_audit_creation_method
;
Olex2 1.5
(compiled 2025.05.31 svn.r86d253d1 for OlexSys, GUI svn.r7254)
;
_audit_update_record
;
2025-07-17 deposited with the CCDC.	2025-09-09 downloaded from the CCDC.
;
_cell_angle_alpha 90
_cell_angle_beta 103.469(4)
_cell_angle_gamma 90
_cell_formula_units_Z 4
_cell_length_a 17.2179(6)
_cell_length_b 8.7318(2)
_cell_length_c 21.9955(7)
_cell_measurement_reflns_used 3620
_cell_measurement_temperature 140.00(10)
_cell_measurement_theta_max 71.9130
_cell_measurement_theta_min 4.0950
_cell_volume 3215.92(18)
_computing_cell_refinement 'CrysAlisPro 1.171.44.111a (Rigaku OD, 2025)'
_computing_data_collection 'CrysAlisPro system (CCD 44.111a 64-bit (release 13-05-2025))'
_computing_data_reduction 'CrysAlisPro 1.171.44.111a (Rigaku OD, 2025)'
_computing_molecular_graphics 'Olex2 1.5 (Dolomanov et al., 2009)'
_computing_publication_material 'Olex2 1.5 (Dolomanov et al., 2009)'
_computing_structure_refinement 'ShelXL 2019/3 (Sheldrick, 2015)'
_computing_structure_solution 'ShelXT 2018/2 (Sheldrick, 2015)'
_diffrn_ambient_environment N~2~
_diffrn_ambient_temperature 140.00(10)
_diffrn_detector 'CCD plate'
_diffrn_detector_area_resol_mean 5.2817
_diffrn_detector_type AtlasS2
_diffrn_measured_fraction_theta_full 0.999
_diffrn_measured_fraction_theta_max 0.975
_diffrn_measurement_details
;
List of Runs (angles in degrees, time in seconds):

  # Type    Start    End  Width  t~exp~   \w     \q     \k     \f   Frames
#--------------------------------------------------------------------------
  1  \w    -38.00  34.00   1.00   10.00    --  -40.66  31.00 -28.00   72
  2  \w    -87.00 -13.00   1.00   10.00    --  -40.66 -31.00 171.00   74
  3  \w     -8.00  17.00   1.00   10.00    --   40.66 -31.00 171.00   25
  4  \w     41.00  66.00   1.00   10.00    --   40.66  31.00 -28.00   25
  5  \w    101.00 177.00   1.00   50.00    --  105.15  31.00 -28.00   76
  6  \w     30.00 113.00   1.00   50.00    --  105.15 -31.00 171.00   83
  7  \w     52.00  82.00   1.00   10.00    --   40.66-125.00 -90.00   30
  8  \w     44.00  97.00   1.00   10.00    --   40.66-125.00  30.00   53
  9  \w     18.00 104.00   1.00   10.00    --   40.66  38.00-180.00   86
 10  \w    104.00 178.00   1.00   50.00    --  105.15  77.00 -90.00   74
 11  \w     66.00 118.00   1.00   50.00    --  105.15 -45.00  90.00   52
 12  \w    107.00 134.00   1.00   50.00    --  105.15 111.00-150.00   27
 13  \w    103.00 141.00   1.00   50.00    --  105.15 178.00-180.00   38
 14  \w     65.00  93.00   1.00   50.00    --  105.15 178.00-180.00   28
 15  \w     32.00 104.00   1.00   50.00    --  105.15 -94.00-150.00   72
 16  \w    131.00 156.00   1.00   50.00    --  105.15 111.00-180.00   25
 17  \w     33.00  97.00   1.00   50.00    --  105.15 -94.00 120.00   64
;
_diffrn_measurement_device 'four-circle diffractometer'
_diffrn_measurement_device_type 'SuperNova, Dual, Cu at home/near, AtlasS2'
_diffrn_measurement_method '\w scans'
_diffrn_orient_matrix_type 'CrysAlisPro convention (1999,Acta A55,543-557)'
_diffrn_orient_matrix_UB_11 0.0048334000
_diffrn_orient_matrix_UB_12 -0.0220261000
_diffrn_orient_matrix_UB_13 0.0702834000
_diffrn_orient_matrix_UB_21 -0.0850449000
_diffrn_orient_matrix_UB_22 -0.0674339000
_diffrn_orient_matrix_UB_23 -0.0154019000
_diffrn_orient_matrix_UB_31 0.0346864000
_diffrn_orient_matrix_UB_32 -0.1615690000
_diffrn_orient_matrix_UB_33 -0.0032044000
_diffrn_radiation_monochromator mirror
_diffrn_radiation_probe x-ray
_diffrn_radiation_type 'Cu K\a'
_diffrn_radiation_wavelength 1.54184
_diffrn_reflns_av_R_equivalents 0.0742
_diffrn_reflns_av_unetI/netI 0.0794
_diffrn_reflns_Laue_measured_fraction_full 0.999
_diffrn_reflns_Laue_measured_fraction_max 0.975
_diffrn_reflns_limit_h_max 21
_diffrn_reflns_limit_h_min -20
_diffrn_reflns_limit_k_max 7
_diffrn_reflns_limit_k_min -10
_diffrn_reflns_limit_l_max 20
_diffrn_reflns_limit_l_min -27
_diffrn_reflns_number 15995
_diffrn_reflns_point_group_measured_fraction_full 0.999
_diffrn_reflns_point_group_measured_fraction_max 0.975
_diffrn_reflns_theta_full 67.684
_diffrn_reflns_theta_max 72.735
_diffrn_reflns_theta_min 4.133
_diffrn_source 'micro-focus sealed X-ray tube'
_diffrn_source_type 'SuperNova (Cu) X-ray Source'
_exptl_absorpt_coefficient_mu 2.298
_exptl_absorpt_correction_T_max 1.000
_exptl_absorpt_correction_T_min 0.760
_exptl_absorpt_correction_type gaussian
_exptl_absorpt_process_details
;
CrysAlisPro 1.171.44.111a (Rigaku Oxford Diffraction, 2025)
Numerical absorption correction based on Gaussian integration over
a multifaceted crystal model.
Empirical absorption correction using spherical harmonics
as implemented in SCALE3 ABSPACK scaling algorithm
;
_exptl_crystal_colour colourless
_exptl_crystal_colour_primary colourless
_exptl_crystal_density_diffrn 1.249
_exptl_crystal_description plate
_exptl_crystal_F_000 1312
_exptl_crystal_size_max 0.13
_exptl_crystal_size_mid 0.1
_exptl_crystal_size_min 0.02
_refine_diff_density_max 0.449
_refine_diff_density_min -0.642
_refine_diff_density_rms 0.073
_refine_ls_extinction_method none
_refine_ls_goodness_of_fit_ref 1.016
_refine_ls_hydrogen_treatment constr
_refine_ls_matrix_type full
_refine_ls_number_parameters 358
_refine_ls_number_reflns 6239
_refine_ls_number_restraints 0
_refine_ls_restrained_S_all 1.016
_refine_ls_R_factor_all 0.0942
_refine_ls_R_factor_gt 0.0621
_refine_ls_shift/su_max 0.000
_refine_ls_shift/su_mean 0.000
_refine_ls_structure_factor_coef Fsqd
_refine_ls_weighting_details 'w=1/[\s^2^(Fo^2^)+(0.0945P)^2^] where P=(Fo^2^+2Fc^2^)/3'
_refine_ls_weighting_scheme calc
_refine_ls_wR_factor_gt 0.1543
_refine_ls_wR_factor_ref 0.1752
_reflns_Friedel_coverage 0.000
_reflns_number_gt 4338
_reflns_number_total 6239
_reflns_threshold_expression 'I > 2\s(I)'
_cod_data_source_file d5cc04154f2.cif
_cod_data_source_block ga-306
_cod_depositor_comments
;
The following automatic conversions were performed:

data item '_exptl_absorpt_correction_type' value 'Gaussian' was
changed to 'gaussian' in accordance with the
/home/data/users/saulius/crontab/automatic-downloads/rss-feeds/RSC/lib/dictionaries/cif_core.dic
dictionary named 'cif_core.dic' version 2.4.2 last updated on
2011-04-26.

Automatic conversion script
Id: cif_fix_values 8170 2020-07-09 18:12:32Z antanas 

 Adding full bibliography for 7134977--7134981.cif.
;
_cod_original_cell_volume 3215.94(18)
_cod_database_code 7134979
_shelx_shelxl_version_number 2019/3
_audit_contact_author 'Farzaneh Fadaei Tirani'
_chemical_oxdiff_formula 'C26 H54 K N4 O7 P'
_chemical_oxdiff_usercomment 'THF, HEXANE, CRYPTAND'
_shelx_space_group_comment
;
The symmetry employed for this shelxl refinement is uniquely defined
by the following loop, which should always be used as a source of
symmetry information in preference to the above space-group names.
They are only intended as comments.
;
_shelx_estimated_absorpt_t_max 0.955
_shelx_estimated_absorpt_t_min 0.754
_diffrn_oxdiff_digest_od_ed
;

;
_olex2_refinement_description
;
1. Fixed Uiso
 At 1.2 times of:
  All C(H,H) groups
 At 1.5 times of:
  All C(H,H,H) groups
2.a Secondary CH2 refined with riding coordinates:
 C9(H9A,H9B), C10(H10A,H10B), C11(H11A,H11B), C12(H12A,H12B), C13(H13A,H13B),
 C14(H14A,H14B), C15(H15A,H15B), C16(H16A,H16B), C17(H17A,H17B), C18(H18A,H18B),
  C19(H19A,H19B), C20(H20A,H20B), C21(H21A,H21B), C22(H22A,H22B), C23(H23A,
 H23B), C24(H24A,H24B), C25(H25A,H25B), C26(H26A,H26B)
2.b Idealised Me refined as rotating group:
 C2(H2A,H2B,H2C), C3(H3A,H3B,H3C), C4(H4A,H4B,H4C), C6(H6A,H6B,H6C), C7(H7A,
 H7B,H7C), C8(H8A,H8B,H8C)
;
_olex2_date_sample_data_collection 2025-05-22
_olex2_submission_special_instructions 'No special instructions were received'
_oxdiff_exptl_absorpt_empirical_details
;
Empirical correction (ABSPACK) includes:
- Absorption correction using spherical harmonics
- Frame scaling
- Detector area scaling
- B-factor correction
;
_oxdiff_exptl_absorpt_empirical_full_max 2.235
_oxdiff_exptl_absorpt_empirical_full_min 0.457

loop_
_space_group_symop_operation_xyz
'x, y, z'
'-x, y+1/2, -z+1/2'
'-x, -y, -z'
'x, -y-1/2, z-1/2'

loop_
_atom_site_label
_atom_site_type_symbol
_atom_site_fract_x
_atom_site_fract_y
_atom_site_fract_z
_atom_site_U_iso_or_equiv
_atom_site_adp_type
_atom_site_occupancy
_atom_site_site_symmetry_order
_atom_site_calc_flag
_atom_site_refinement_flags_posn
_atom_site_refinement_flags_adp
_atom_site_refinement_flags_occupancy
_atom_site_disorder_assembly
_atom_site_disorder_group
K1 K 0.35682(4) 0.22537(8) 0.41671(3) 0.02596(17) Uani 1 1 d . . . . .
O2 O 0.22472(15) 0.3910(3) 0.43235(11) 0.0309(5) Uani 1 1 d . . . . .
O3 O 0.30176(14) 0.4700(3) 0.33266(10) 0.0312(5) Uani 1 1 d . . . . .
O4 O 0.32107(18) 0.0180(3) 0.32215(11) 0.0388(6) Uani 1 1 d . . . . .
O5 O 0.27586(14) -0.0550(3) 0.43301(11) 0.0327(5) Uani 1 1 d . . . . .
O6 O 0.46157(15) 0.2621(3) 0.53585(11) 0.0395(6) Uani 1 1 d . . . . .
O7 O 0.52410(15) 0.2515(3) 0.42797(12) 0.0384(6) Uani 1 1 d . . . . .
N3 N 0.42074(19) 0.2616(3) 0.29920(13) 0.0342(6) Uani 1 1 d . . . . .
N4 N 0.29358(19) 0.1793(3) 0.53210(12) 0.0317(6) Uani 1 1 d . . . . .
C9 C 0.2178(2) 0.2632(4) 0.52683(17) 0.0369(8) Uani 1 1 d . . . . .
H9A H 0.208578 0.278852 0.569165 0.044 Uiso 1 1 calc R U . . .
H9B H 0.173284 0.200437 0.502718 0.044 Uiso 1 1 calc R U . . .
C10 C 0.2176(2) 0.4167(4) 0.49526(16) 0.0337(7) Uani 1 1 d . . . . .
H10A H 0.167345 0.471886 0.495065 0.040 Uiso 1 1 calc R U . . .
H10B H 0.262876 0.479667 0.518118 0.040 Uiso 1 1 calc R U . . .
C11 C 0.2125(2) 0.5282(4) 0.39722(16) 0.0307(7) Uani 1 1 d . . . . .
H11A H 0.252320 0.605700 0.417113 0.037 Uiso 1 1 calc R U . . .
H11B H 0.158573 0.569210 0.396297 0.037 Uiso 1 1 calc R U . . .
C12 C 0.2203(2) 0.4977(4) 0.33171(16) 0.0331(7) Uani 1 1 d . . . . .
H12A H 0.187655 0.407582 0.314413 0.040 Uiso 1 1 calc R U . . .
H12B H 0.200755 0.587122 0.304788 0.040 Uiso 1 1 calc R U . . .
C13 C 0.3140(2) 0.4597(4) 0.27032(16) 0.0387(8) Uani 1 1 d . . . . .
H13A H 0.302011 0.559473 0.248790 0.046 Uiso 1 1 calc R U . . .
H13B H 0.277857 0.381638 0.246179 0.046 Uiso 1 1 calc R U . . .
C14 C 0.3997(2) 0.4162(4) 0.27407(17) 0.0388(8) Uani 1 1 d . . . . .
H14A H 0.409940 0.422450 0.231687 0.047 Uiso 1 1 calc R U . . .
H14B H 0.434915 0.491431 0.300814 0.047 Uiso 1 1 calc R U . . .
C15 C 0.3858(3) 0.1449(4) 0.25274(15) 0.0402(9) Uani 1 1 d . . . . .
H15A H 0.421090 0.130770 0.223480 0.048 Uiso 1 1 calc R U . . .
H15B H 0.333497 0.181866 0.228262 0.048 Uiso 1 1 calc R U . . .
C16 C 0.3744(3) -0.0072(4) 0.28166(16) 0.0412(9) Uani 1 1 d . . . . .
H16A H 0.351208 -0.082442 0.248773 0.049 Uiso 1 1 calc R U . . .
H16B H 0.426234 -0.047085 0.305838 0.049 Uiso 1 1 calc R U . . .
C17 C 0.2752(2) -0.1147(4) 0.32791(16) 0.0358(8) Uani 1 1 d . . . . .
H17A H 0.310933 -0.201981 0.343803 0.043 Uiso 1 1 calc R U . . .
H17B H 0.241074 -0.143198 0.286726 0.043 Uiso 1 1 calc R U . . .
C18 C 0.2251(2) -0.0770(4) 0.37246(17) 0.0364(8) Uani 1 1 d . . . . .
H18A H 0.193993 0.017362 0.358844 0.044 Uiso 1 1 calc R U . . .
H18B H 0.187085 -0.161473 0.373652 0.044 Uiso 1 1 calc R U . . .
C19 C 0.2336(3) -0.0613(4) 0.4817(2) 0.0434(9) Uani 1 1 d . . . . .
H19A H 0.223024 -0.169380 0.490779 0.052 Uiso 1 1 calc R U . . .
H19B H 0.181651 -0.008153 0.468126 0.052 Uiso 1 1 calc R U . . .
C20 C 0.2821(3) 0.0135(4) 0.53947(18) 0.0444(10) Uani 1 1 d . . . . .
H20A H 0.255249 -0.002679 0.574172 0.053 Uiso 1 1 calc R U . . .
H20B H 0.335019 -0.036684 0.551098 0.053 Uiso 1 1 calc R U . . .
C21 C 0.3528(3) 0.2370(5) 0.58635(16) 0.0446(9) Uani 1 1 d . . . . .
H21A H 0.339434 0.197276 0.624829 0.054 Uiso 1 1 calc R U . . .
H21B H 0.348741 0.350070 0.587197 0.054 Uiso 1 1 calc R U . . .
C22 C 0.4374(3) 0.1943(5) 0.58723(17) 0.0480(10) Uani 1 1 d . . . . .
H22A H 0.472976 0.229442 0.626845 0.058 Uiso 1 1 calc R U . . .
H22B H 0.441959 0.081533 0.585057 0.058 Uiso 1 1 calc R U . . .
C23 C 0.5434(2) 0.2322(5) 0.5383(2) 0.0488(10) Uani 1 1 d . . . . .
H23A H 0.551729 0.120636 0.534959 0.059 Uiso 1 1 calc R U . . .
H23B H 0.576701 0.267824 0.578758 0.059 Uiso 1 1 calc R U . . .
C24 C 0.5678(2) 0.3125(5) 0.4863(2) 0.0446(9) Uani 1 1 d . . . . .
H24A H 0.556941 0.423549 0.488230 0.053 Uiso 1 1 calc R U . . .
H24B H 0.625792 0.298672 0.490014 0.053 Uiso 1 1 calc R U . . .
C25 C 0.5488(2) 0.3220(5) 0.3772(2) 0.0491(10) Uani 1 1 d . . . . .
H25A H 0.607495 0.314301 0.383518 0.059 Uiso 1 1 calc R U . . .
H25B H 0.534015 0.431796 0.374728 0.059 Uiso 1 1 calc R U . . .
C26 C 0.5083(3) 0.2419(5) 0.31737(19) 0.0473(10) Uani 1 1 d . . . . .
H26A H 0.531337 0.280746 0.283100 0.057 Uiso 1 1 calc R U . . .
H26B H 0.520390 0.131117 0.322050 0.057 Uiso 1 1 calc R U . . .
P1 P 0.12533(5) 0.64657(11) 0.67300(4) 0.0324(2) Uani 1 1 d . . . . .
O1 O 0.27008(19) 0.7562(4) 0.65781(16) 0.0558(8) Uani 1 1 d . . . . .
N1 N 0.1908(2) 0.5587(5) 0.63190(16) 0.0490(9) Uani 1 1 d . . . . .
N2 N 0.2573(2) 0.6239(5) 0.63287(18) 0.0510(9) Uani 1 1 d . . . . .
C1 C 0.0687(2) 0.7922(4) 0.61536(18) 0.0401(8) Uani 1 1 d . . . . .
C2 C -0.0191(3) 0.8069(5) 0.6184(2) 0.0500(10) Uani 1 1 d . . . . .
H2A H -0.048531 0.715817 0.599901 0.075 Uiso 1 1 calc R U . . .
H2B H -0.042360 0.898121 0.595201 0.075 Uiso 1 1 calc R U . . .
H2C H -0.022361 0.816340 0.662155 0.075 Uiso 1 1 calc R U . . .
C3 C 0.1085(3) 0.9464(5) 0.6366(2) 0.0499(10) Uani 1 1 d . . . . .
H3A H 0.097334 0.975335 0.676737 0.075 Uiso 1 1 calc R U . . .
H3B H 0.087173 1.024916 0.605269 0.075 Uiso 1 1 calc R U . . .
H3C H 0.166287 0.937538 0.641215 0.075 Uiso 1 1 calc R U . . .
C4 C 0.0730(4) 0.7616(6) 0.5477(2) 0.0591(13) Uani 1 1 d . . . . .
H4A H 0.129021 0.752616 0.545468 0.089 Uiso 1 1 calc R U . . .
H4B H 0.047914 0.846518 0.521102 0.089 Uiso 1 1 calc R U . . .
H4C H 0.044859 0.666096 0.533123 0.089 Uiso 1 1 calc R U . . .
C5 C 0.0627(2) 0.4687(4) 0.67113(16) 0.0335(7) Uani 1 1 d . . . . .
C6 C -0.0006(3) 0.4960(5) 0.70867(19) 0.0451(9) Uani 1 1 d . . . . .
H6A H 0.024757 0.540234 0.749411 0.068 Uiso 1 1 calc R U . . .
H6B H -0.025803 0.398419 0.714839 0.068 Uiso 1 1 calc R U . . .
H6C H -0.041175 0.566786 0.685782 0.068 Uiso 1 1 calc R U . . .
C7 C 0.0236(2) 0.4045(5) 0.60630(18) 0.0405(8) Uani 1 1 d . . . . .
H7A H -0.017759 0.475593 0.584617 0.061 Uiso 1 1 calc R U . . .
H7B H -0.000718 0.304977 0.610914 0.061 Uiso 1 1 calc R U . . .
H7C H 0.064116 0.392063 0.581962 0.061 Uiso 1 1 calc R U . . .
C8 C 0.1201(3) 0.3479(4) 0.7064(2) 0.0459(9) Uani 1 1 d . . . . .
H8A H 0.158063 0.318610 0.681425 0.069 Uiso 1 1 calc R U . . .
H8B H 0.089811 0.257647 0.713795 0.069 Uiso 1 1 calc R U . . .
H8C H 0.149311 0.390096 0.746492 0.069 Uiso 1 1 calc R U . . .

loop_
_atom_site_aniso_label
_atom_site_aniso_U_11
_atom_site_aniso_U_22
_atom_site_aniso_U_33
_atom_site_aniso_U_23
_atom_site_aniso_U_13
_atom_site_aniso_U_12
K1 0.0261(3) 0.0294(3) 0.0238(3) 0.0012(3) 0.0089(2) 0.0005(3)
O2 0.0366(13) 0.0275(11) 0.0316(11) 0.0021(10) 0.0144(10) 0.0041(10)
O3 0.0305(12) 0.0381(12) 0.0253(10) 0.0047(10) 0.0072(9) 0.0027(10)
O4 0.0588(17) 0.0317(11) 0.0300(12) -0.0042(10) 0.0185(12) -0.0071(12)
O5 0.0285(12) 0.0394(12) 0.0323(11) 0.0009(10) 0.0116(10) -0.0020(10)
O6 0.0330(13) 0.0514(15) 0.0301(12) -0.0032(11) -0.0007(10) 0.0105(12)
O7 0.0229(12) 0.0481(14) 0.0434(14) -0.0023(12) 0.0059(10) -0.0037(10)
N3 0.0365(16) 0.0392(15) 0.0310(14) 0.0057(12) 0.0165(12) 0.0030(13)
N4 0.0426(16) 0.0310(14) 0.0251(13) 0.0027(11) 0.0153(12) 0.0073(12)
C9 0.042(2) 0.0396(18) 0.0364(17) 0.0014(15) 0.0233(16) 0.0098(16)
C10 0.0358(18) 0.0346(17) 0.0351(17) 0.0003(15) 0.0170(15) 0.0085(15)
C11 0.0261(16) 0.0282(15) 0.0377(17) 0.0037(14) 0.0072(14) 0.0019(13)
C12 0.0269(17) 0.0340(17) 0.0349(17) 0.0032(14) 0.0004(13) -0.0006(14)
C13 0.053(2) 0.0381(18) 0.0254(16) 0.0098(15) 0.0096(15) 0.0045(17)
C14 0.048(2) 0.0411(18) 0.0339(17) 0.0107(16) 0.0229(16) -0.0023(17)
C15 0.055(2) 0.047(2) 0.0229(15) 0.0010(15) 0.0180(16) 0.0065(18)
C16 0.063(3) 0.0387(18) 0.0260(16) -0.0039(15) 0.0178(17) 0.0050(18)
C17 0.043(2) 0.0294(16) 0.0290(16) 0.0010(14) -0.0032(14) -0.0006(15)
C18 0.0264(17) 0.0330(17) 0.0436(19) 0.0051(16) -0.0042(15) -0.0011(14)
C19 0.047(2) 0.0346(18) 0.060(2) -0.0008(18) 0.036(2) -0.0038(17)
C20 0.068(3) 0.0369(18) 0.0390(19) 0.0103(16) 0.035(2) 0.0115(19)
C21 0.059(3) 0.054(2) 0.0214(15) 0.0000(16) 0.0113(16) 0.014(2)
C22 0.054(2) 0.061(2) 0.0244(16) -0.0006(17) 0.0011(16) 0.014(2)
C23 0.033(2) 0.063(3) 0.044(2) -0.010(2) -0.0047(16) 0.0154(18)
C24 0.0183(15) 0.050(2) 0.058(2) -0.016(2) -0.0052(16) 0.0025(15)
C25 0.0276(18) 0.064(3) 0.058(2) 0.011(2) 0.0130(18) -0.0067(18)
C26 0.041(2) 0.062(3) 0.046(2) 0.0079(19) 0.0263(18) 0.0016(19)
P1 0.0308(4) 0.0396(5) 0.0281(4) -0.0058(4) 0.0094(3) -0.0044(4)
O1 0.0482(18) 0.0574(18) 0.065(2) -0.0027(16) 0.0201(15) -0.0026(14)
N1 0.0288(16) 0.073(2) 0.0472(18) -0.0188(18) 0.0139(14) -0.0081(16)
N2 0.0357(18) 0.063(2) 0.053(2) -0.0060(18) 0.0068(16) -0.0069(16)
C1 0.046(2) 0.0401(18) 0.0354(18) 0.0001(16) 0.0119(16) 0.0017(17)
C2 0.042(2) 0.057(2) 0.048(2) 0.004(2) 0.0038(18) 0.0069(19)
C3 0.050(2) 0.039(2) 0.063(3) -0.0008(19) 0.017(2) 0.0002(18)
C4 0.089(4) 0.059(3) 0.034(2) 0.006(2) 0.022(2) 0.003(3)
C5 0.0297(17) 0.0394(17) 0.0318(16) -0.0035(15) 0.0082(14) -0.0010(15)
C6 0.042(2) 0.056(2) 0.0417(19) -0.0034(18) 0.0190(17) -0.0100(19)
C7 0.0307(18) 0.049(2) 0.0408(19) -0.0097(18) 0.0061(15) -0.0040(16)
C8 0.044(2) 0.0379(19) 0.051(2) -0.0007(18) 0.0004(18) 0.0000(18)

loop_
_atom_type_symbol
_atom_type_description
_atom_type_scat_dispersion_real
_atom_type_scat_dispersion_imag
_atom_type_scat_source
C C 0.0181 0.0091 'International Tables Vol C Tables 4.2.6.8 and 6.1.1.4'
H H 0.0000 0.0000 'International Tables Vol C Tables 4.2.6.8 and 6.1.1.4'
K K 0.3868 1.0657 'International Tables Vol C Tables 4.2.6.8 and 6.1.1.4'
N N 0.0311 0.0180 'International Tables Vol C Tables 4.2.6.8 and 6.1.1.4'
O O 0.0492 0.0322 'International Tables Vol C Tables 4.2.6.8 and 6.1.1.4'
P P 0.2955 0.4335 'International Tables Vol C Tables 4.2.6.8 and 6.1.1.4'

loop_
_exptl_crystal_face_index_h
_exptl_crystal_face_index_k
_exptl_crystal_face_index_l
_exptl_crystal_face_perp_dist
-1 0 0 0.0078
1 0 0 0.0078
0 0 -1 0.0856
0 0 1 0.0418
0 -1 0 0.0646
0 1 0 0.0392

loop_
_geom_angle_atom_site_label_1
_geom_angle_atom_site_label_2
_geom_angle_atom_site_label_3
_geom_angle
_geom_angle_site_symmetry_1
_geom_angle_site_symmetry_3
_geom_angle_publ_flag
O2 K1 O3 62.04(7) . . ?
O2 K1 O5 89.61(7) . . ?
O2 K1 O6 100.91(7) . . ?
O2 K1 O7 142.02(8) . . ?
O2 K1 N3 121.13(8) . . ?
O2 K1 N4 59.94(7) . . ?
O3 K1 O5 128.49(7) . . ?
O3 K1 O7 100.04(7) . . ?
O3 K1 N3 60.14(7) . . ?
O3 K1 N4 121.17(7) . . ?
O4 K1 O2 113.26(8) . . ?
O4 K1 O3 91.21(7) . . ?
O4 K1 O5 59.94(7) . . ?
O4 K1 O6 139.95(8) . . ?
O4 K1 O7 99.46(8) . . ?
O4 K1 N3 58.89(8) . . ?
O4 K1 N4 119.59(8) . . ?
O5 K1 N3 118.29(8) . . ?
O5 K1 N4 60.09(7) . . ?
O6 K1 O3 124.15(8) . . ?
O6 K1 O5 101.74(8) . . ?
O6 K1 O7 59.75(8) . . ?
O6 K1 N3 119.62(8) . . ?
O6 K1 N4 60.84(8) . . ?
O7 K1 O5 124.57(8) . . ?
O7 K1 N3 60.49(8) . . ?
O7 K1 N4 119.68(8) . . ?
N4 K1 N3 178.28(8) . . ?
C10 O2 K1 117.1(2) . . ?
C11 O2 K1 113.26(18) . . ?
C11 O2 C10 111.0(2) . . ?
C12 O3 K1 108.49(18) . . ?
C12 O3 C13 111.1(3) . . ?
C13 O3 K1 118.25(19) . . ?
C16 O4 K1 120.8(2) . . ?
C17 O4 K1 120.36(19) . . ?
C17 O4 C16 112.2(3) . . ?
C18 O5 K1 101.99(18) . . ?
C18 O5 C19 112.7(3) . . ?
C19 O5 K1 118.2(2) . . ?
C22 O6 K1 116.6(2) . . ?
C22 O6 C23 111.4(3) . . ?
C23 O6 K1 115.2(2) . . ?
C24 O7 K1 114.8(2) . . ?
C25 O7 K1 116.6(2) . . ?
C25 O7 C24 110.6(3) . . ?
C14 N3 K1 107.89(19) . . ?
C14 N3 C26 110.8(3) . . ?
C15 N3 K1 110.32(19) . . ?
C15 N3 C14 110.5(3) . . ?
C15 N3 C26 109.5(3) . . ?
C26 N3 K1 107.8(2) . . ?
C9 N4 K1 110.70(18) . . ?
C20 N4 K1 107.93(18) . . ?
C20 N4 C9 110.9(3) . . ?
C21 N4 K1 108.7(2) . . ?
C21 N4 C9 109.1(3) . . ?
C21 N4 C20 109.5(3) . . ?
N4 C9 H9A 109.1 . . ?
N4 C9 H9B 109.1 . . ?
N4 C9 C10 112.6(3) . . ?
H9A C9 H9B 107.8 . . ?
C10 C9 H9A 109.1 . . ?
C10 C9 H9B 109.1 . . ?
O2 C10 C9 108.3(3) . . ?
O2 C10 H10A 110.0 . . ?
O2 C10 H10B 110.0 . . ?
C9 C10 H10A 110.0 . . ?
C9 C10 H10B 110.0 . . ?
H10A C10 H10B 108.4 . . ?
O2 C11 H11A 109.7 . . ?
O2 C11 H11B 109.7 . . ?
O2 C11 C12 109.8(3) . . ?
H11A C11 H11B 108.2 . . ?
C12 C11 H11A 109.7 . . ?
C12 C11 H11B 109.7 . . ?
O3 C12 C11 109.0(3) . . ?
O3 C12 H12A 109.9 . . ?
O3 C12 H12B 109.9 . . ?
C11 C12 H12A 109.9 . . ?
C11 C12 H12B 109.9 . . ?
H12A C12 H12B 108.3 . . ?
O3 C13 H13A 109.9 . . ?
O3 C13 H13B 109.9 . . ?
O3 C13 C14 108.8(3) . . ?
H13A C13 H13B 108.3 . . ?
C14 C13 H13A 109.9 . . ?
C14 C13 H13B 109.9 . . ?
N3 C14 C13 113.9(3) . . ?
N3 C14 H14A 108.8 . . ?
N3 C14 H14B 108.8 . . ?
C13 C14 H14A 108.8 . . ?
C13 C14 H14B 108.8 . . ?
H14A C14 H14B 107.7 . . ?
N3 C15 H15A 109.0 . . ?
N3 C15 H15B 109.0 . . ?
N3 C15 C16 113.0(3) . . ?
H15A C15 H15B 107.8 . . ?
C16 C15 H15A 109.0 . . ?
C16 C15 H15B 109.0 . . ?
O4 C16 C15 107.0(3) . . ?
O4 C16 H16A 110.3 . . ?
O4 C16 H16B 110.3 . . ?
C15 C16 H16A 110.3 . . ?
C15 C16 H16B 110.3 . . ?
H16A C16 H16B 108.6 . . ?
O4 C17 H17A 110.3 . . ?
O4 C17 H17B 110.3 . . ?
O4 C17 C18 107.3(3) . . ?
H17A C17 H17B 108.5 . . ?
C18 C17 H17A 110.3 . . ?
C18 C17 H17B 110.3 . . ?
O5 C18 C17 108.7(3) . . ?
O5 C18 H18A 109.9 . . ?
O5 C18 H18B 109.9 . . ?
C17 C18 H18A 109.9 . . ?
C17 C18 H18B 109.9 . . ?
H18A C18 H18B 108.3 . . ?
O5 C19 H19A 109.7 . . ?
O5 C19 H19B 109.7 . . ?
O5 C19 C20 109.8(3) . . ?
H19A C19 H19B 108.2 . . ?
C20 C19 H19A 109.7 . . ?
C20 C19 H19B 109.7 . . ?
N4 C20 C19 113.4(3) . . ?
N4 C20 H20A 108.9 . . ?
N4 C20 H20B 108.9 . . ?
C19 C20 H20A 108.9 . . ?
C19 C20 H20B 108.9 . . ?
H20A C20 H20B 107.7 . . ?
N4 C21 H21A 108.6 . . ?
N4 C21 H21B 108.6 . . ?
N4 C21 C22 114.5(3) . . ?
H21A C21 H21B 107.6 . . ?
C22 C21 H21A 108.6 . . ?
C22 C21 H21B 108.6 . . ?
O6 C22 C21 110.5(3) . . ?
O6 C22 H22A 109.6 . . ?
O6 C22 H22B 109.6 . . ?
C21 C22 H22A 109.6 . . ?
C21 C22 H22B 109.6 . . ?
H22A C22 H22B 108.1 . . ?
O6 C23 H23A 109.7 . . ?
O6 C23 H23B 109.7 . . ?
O6 C23 C24 109.9(3) . . ?
H23A C23 H23B 108.2 . . ?
C24 C23 H23A 109.7 . . ?
C24 C23 H23B 109.7 . . ?
O7 C24 C23 109.3(3) . . ?
O7 C24 H24A 109.8 . . ?
O7 C24 H24B 109.8 . . ?
C23 C24 H24A 109.8 . . ?
C23 C24 H24B 109.8 . . ?
H24A C24 H24B 108.3 . . ?
O7 C25 H25A 109.9 . . ?
O7 C25 H25B 109.9 . . ?
O7 C25 C26 108.8(3) . . ?
H25A C25 H25B 108.3 . . ?
C26 C25 H25A 109.9 . . ?
C26 C25 H25B 109.9 . . ?
N3 C26 C25 114.7(3) . . ?
N3 C26 H26A 108.6 . . ?
N3 C26 H26B 108.6 . . ?
C25 C26 H26A 108.6 . . ?
C25 C26 H26B 108.6 . . ?
H26A C26 H26B 107.6 . . ?
N1 P1 C1 103.76(18) . . ?
N1 P1 C5 93.48(17) . . ?
C5 P1 C1 109.58(17) . . ?
N2 N1 P1 118.3(3) . . ?
N1 N2 O1 118.4(4) . . ?
C2 C1 P1 112.7(3) . . ?
C2 C1 C3 106.7(3) . . ?
C3 C1 P1 105.2(3) . . ?
C4 C1 P1 113.5(3) . . ?
C4 C1 C2 109.2(4) . . ?
C4 C1 C3 109.2(4) . . ?
C1 C2 H2A 109.5 . . ?
C1 C2 H2B 109.5 . . ?
C1 C2 H2C 109.5 . . ?
H2A C2 H2B 109.5 . . ?
H2A C2 H2C 109.5 . . ?
H2B C2 H2C 109.5 . . ?
C1 C3 H3A 109.5 . . ?
C1 C3 H3B 109.5 . . ?
C1 C3 H3C 109.5 . . ?
H3A C3 H3B 109.5 . . ?
H3A C3 H3C 109.5 . . ?
H3B C3 H3C 109.5 . . ?
C1 C4 H4A 109.5 . . ?
C1 C4 H4B 109.5 . . ?
C1 C4 H4C 109.5 . . ?
H4A C4 H4B 109.5 . . ?
H4A C4 H4C 109.5 . . ?
H4B C4 H4C 109.5 . . ?
C6 C5 P1 109.6(3) . . ?
C6 C5 C7 110.1(3) . . ?
C7 C5 P1 116.5(3) . . ?
C8 C5 P1 105.0(3) . . ?
C8 C5 C6 106.9(3) . . ?
C8 C5 C7 108.2(3) . . ?
C5 C6 H6A 109.5 . . ?
C5 C6 H6B 109.5 . . ?
C5 C6 H6C 109.5 . . ?
H6A C6 H6B 109.5 . . ?
H6A C6 H6C 109.5 . . ?
H6B C6 H6C 109.5 . . ?
C5 C7 H7A 109.5 . . ?
C5 C7 H7B 109.5 . . ?
C5 C7 H7C 109.5 . . ?
H7A C7 H7B 109.5 . . ?
H7A C7 H7C 109.5 . . ?
H7B C7 H7C 109.5 . . ?
C5 C8 H8A 109.5 . . ?
C5 C8 H8B 109.5 . . ?
C5 C8 H8C 109.5 . . ?
H8A C8 H8B 109.5 . . ?
H8A C8 H8C 109.5 . . ?
H8B C8 H8C 109.5 . . ?

loop_
_geom_bond_atom_site_label_1
_geom_bond_atom_site_label_2
_geom_bond_distance
_geom_bond_site_symmetry_2
_geom_bond_publ_flag
K1 O2 2.784(2) . ?
K1 O3 2.839(2) . ?
K1 O4 2.718(2) . ?
K1 O5 2.881(2) . ?
K1 O6 2.832(3) . ?
K1 O7 2.842(3) . ?
K1 N3 3.052(3) . ?
K1 N4 3.013(3) . ?
O2 C10 1.435(4) . ?
O2 C11 1.415(4) . ?
O3 C12 1.419(4) . ?
O3 C13 1.438(4) . ?
O4 C16 1.437(4) . ?
O4 C17 1.424(4) . ?
O5 C18 1.426(4) . ?
O5 C19 1.429(4) . ?
O6 C22 1.421(5) . ?
O6 C23 1.422(5) . ?
O7 C24 1.430(5) . ?
O7 C25 1.425(5) . ?
N3 C14 1.471(5) . ?
N3 C15 1.469(5) . ?
N3 C26 1.477(5) . ?
N4 C9 1.477(5) . ?
N4 C20 1.475(5) . ?
N4 C21 1.466(5) . ?
C9 H9A 0.9900 . ?
C9 H9B 0.9900 . ?
C9 C10 1.509(5) . ?
C10 H10A 0.9900 . ?
C10 H10B 0.9900 . ?
C11 H11A 0.9900 . ?
C11 H11B 0.9900 . ?
C11 C12 1.502(5) . ?
C12 H12A 0.9900 . ?
C12 H12B 0.9900 . ?
C13 H13A 0.9900 . ?
C13 H13B 0.9900 . ?
C13 C14 1.506(5) . ?
C14 H14A 0.9900 . ?
C14 H14B 0.9900 . ?
C15 H15A 0.9900 . ?
C15 H15B 0.9900 . ?
C15 C16 1.505(5) . ?
C16 H16A 0.9900 . ?
C16 H16B 0.9900 . ?
C17 H17A 0.9900 . ?
C17 H17B 0.9900 . ?
C17 C18 1.487(5) . ?
C18 H18A 0.9900 . ?
C18 H18B 0.9900 . ?
C19 H19A 0.9900 . ?
C19 H19B 0.9900 . ?
C19 C20 1.498(6) . ?
C20 H20A 0.9900 . ?
C20 H20B 0.9900 . ?
C21 H21A 0.9900 . ?
C21 H21B 0.9900 . ?
C21 C22 1.500(6) . ?
C22 H22A 0.9900 . ?
C22 H22B 0.9900 . ?
C23 H23A 0.9900 . ?
C23 H23B 0.9900 . ?
C23 C24 1.483(6) . ?
C24 H24A 0.9900 . ?
C24 H24B 0.9900 . ?
C25 H25A 0.9900 . ?
C25 H25B 0.9900 . ?
C25 C26 1.509(6) . ?
C26 H26A 0.9900 . ?
C26 H26B 0.9900 . ?
P1 N1 1.775(3) . ?
P1 C1 1.897(4) . ?
P1 C5 1.886(4) . ?
O1 N2 1.276(5) . ?
N1 N2 1.274(5) . ?
C1 C2 1.533(6) . ?
C1 C3 1.534(6) . ?
C1 C4 1.531(5) . ?
C2 H2A 0.9800 . ?
C2 H2B 0.9800 . ?
C2 H2C 0.9800 . ?
C3 H3A 0.9800 . ?
C3 H3B 0.9800 . ?
C3 H3C 0.9800 . ?
C4 H4A 0.9800 . ?
C4 H4B 0.9800 . ?
C4 H4C 0.9800 . ?
C5 C6 1.532(5) . ?
C5 C7 1.534(5) . ?
C5 C8 1.527(5) . ?
C6 H6A 0.9800 . ?
C6 H6B 0.9800 . ?
C6 H6C 0.9800 . ?
C7 H7A 0.9800 . ?
C7 H7B 0.9800 . ?
C7 H7C 0.9800 . ?
C8 H8A 0.9800 . ?
C8 H8B 0.9800 . ?
C8 H8C 0.9800 . ?

loop_
_geom_torsion_atom_site_label_1
_geom_torsion_atom_site_label_2
_geom_torsion_atom_site_label_3
_geom_torsion_atom_site_label_4
_geom_torsion
_geom_torsion_site_symmetry_1
_geom_torsion_site_symmetry_2
_geom_torsion_site_symmetry_3
_geom_torsion_site_symmetry_4
_geom_torsion_publ_flag
K1 O2 C10 C9 -56.9(3) . . . . ?
K1 O2 C11 C12 45.8(3) . . . . ?
K1 O3 C12 C11 55.8(3) . . . . ?
K1 O3 C13 C14 -48.5(3) . . . . ?
K1 O4 C16 C15 -57.3(4) . . . . ?
K1 O4 C17 C18 26.1(4) . . . . ?
K1 O5 C18 C17 68.9(3) . . . . ?
K1 O5 C19 C20 -42.2(4) . . . . ?
K1 O6 C22 C21 -49.2(4) . . . . ?
K1 O6 C23 C24 47.8(4) . . . . ?
K1 O7 C24 C23 48.1(3) . . . . ?
K1 O7 C25 C26 -52.9(4) . . . . ?
K1 N3 C14 C13 -47.0(3) . . . . ?
K1 N3 C15 C16 -36.5(4) . . . . ?
K1 N3 C26 C25 -43.0(4) . . . . ?
K1 N4 C9 C10 -38.1(3) . . . . ?
K1 N4 C20 C19 -51.9(3) . . . . ?
K1 N4 C21 C22 -43.1(4) . . . . ?
O2 C11 C12 O3 -71.4(3) . . . . ?
O3 C13 C14 N3 65.9(4) . . . . ?
O4 C17 C18 O5 -66.9(3) . . . . ?
O5 C19 C20 N4 65.4(4) . . . . ?
O6 C23 C24 O7 -64.1(4) . . . . ?
O7 C25 C26 N3 66.5(5) . . . . ?
N3 C15 C16 O4 60.4(4) . . . . ?
N4 C9 C10 O2 63.3(4) . . . . ?
N4 C21 C22 O6 64.2(5) . . . . ?
C9 N4 C20 C19 69.6(4) . . . . ?
C9 N4 C21 C22 -163.9(3) . . . . ?
C10 O2 C11 C12 180.0(3) . . . . ?
C11 O2 C10 C9 170.9(3) . . . . ?
C12 O3 C13 C14 -174.9(3) . . . . ?
C13 O3 C12 C11 -172.5(3) . . . . ?
C14 N3 C15 C16 -155.7(3) . . . . ?
C14 N3 C26 C25 74.8(4) . . . . ?
C15 N3 C14 C13 73.6(4) . . . . ?
C15 N3 C26 C25 -163.1(3) . . . . ?
C16 O4 C17 C18 177.9(3) . . . . ?
C17 O4 C16 C15 151.1(3) . . . . ?
C18 O5 C19 C20 -160.8(3) . . . . ?
C19 O5 C18 C17 -163.3(3) . . . . ?
C20 N4 C9 C10 -157.9(3) . . . . ?
C20 N4 C21 C22 74.6(4) . . . . ?
C21 N4 C9 C10 81.5(4) . . . . ?
C21 N4 C20 C19 -170.0(3) . . . . ?
C22 O6 C23 C24 -176.5(3) . . . . ?
C23 O6 C22 C21 175.8(3) . . . . ?
C24 O7 C25 C26 173.6(3) . . . . ?
C25 O7 C24 C23 -177.5(3) . . . . ?
C26 N3 C14 C13 -164.8(3) . . . . ?
C26 N3 C15 C16 81.9(4) . . . . ?
P1 N1 N2 O1 -7.0(5) . . . . ?
N1 P1 C1 C2 143.1(3) . . . . ?
N1 P1 C1 C3 -101.1(3) . . . . ?
N1 P1 C1 C4 18.2(4) . . . . ?
N1 P1 C5 C6 175.5(3) . . . . ?
N1 P1 C5 C7 -58.7(3) . . . . ?
N1 P1 C5 C8 60.9(3) . . . . ?
C1 P1 N1 N2 84.6(4) . . . . ?
C1 P1 C5 C6 -78.6(3) . . . . ?
C1 P1 C5 C7 47.2(3) . . . . ?
C1 P1 C5 C8 166.9(2) . . . . ?
C5 P1 N1 N2 -164.3(3) . . . . ?
C5 P1 C1 C2 44.2(3) . . . . ?
C5 P1 C1 C3 160.1(3) . . . . ?
C5 P1 C1 C4 -80.6(4) . . . . ?

loop_
_exptl_oxdiff_crystal_face_indexfrac_h
_exptl_oxdiff_crystal_face_indexfrac_k
_exptl_oxdiff_crystal_face_indexfrac_l
_exptl_oxdiff_crystal_face_x
_exptl_oxdiff_crystal_face_y
_exptl_oxdiff_crystal_face_z
-1.0000 0.0000 0.0000 -0.0048 0.0850 -0.0347
1.0000 -0.0000 -0.0000 0.0048 -0.0850 0.0347
-0.0000 0.0000 -1.0000 -0.0703 0.0154 0.0032
0.0000 -0.0000 1.0000 0.0703 -0.0154 -0.0032
-0.0000 -1.0000 -0.0000 0.0220 0.0674 0.1616
0.0000 1.0000 0.0000 -0.0220 -0.0674 -0.1616
